data_1523995
loop_
_publ_author_name
'Asano, H.'
'Watanabe, N.'
'Onuki, Y.'
'Komatsubara, T.'
'Umino, M.'
'Izumi, F.'

_publ_section_title
;
 Neutron diffraction study on the low-temperature monoclinic form of Pr
 Cu6
;
_journal_name_full 'Journal of the Physical Society of Japan'
_journal_page_first 2245
_journal_page_last 2247
_journal_volume 56
_journal_year 1987
_chemical_formula_sum 'Cu6 Pr'
_space_group_IT_number 62
_symmetry_space_group_name_Hall '-P 2ac 2n'
_symmetry_space_group_name_H-M 'P n m a'
_cell_angle_alpha 90
_cell_angle_beta 90
_cell_angle_gamma 90
_cell_formula_units_Z 4
_cell_length_a 8.09
_cell_length_b 5.085
_cell_length_c 10.144
_cell_volume 417.300
_citation_journal_id_ASTM JUPSAU
_cod_data_source_file Asano_JUPSAU_1987_1599.cif
_cod_data_source_block Cu6Pr1
_cod_original_cell_volume 417.3003
_cod_original_formula_sum 'Cu6 Pr1'
_cod_database_code 1523995

loop_
_symmetry_equiv_pos_as_xyz
x,y,z
-x+1/2,-y,z+1/2
x+1/2,-y+1/2,-z+1/2
-x,y+1/2,-z
-x,-y,-z
x-1/2,y,-z-1/2
-x-1/2,y-1/2,z-1/2
x,-y-1/2,z

loop_
_atom_site_label
_atom_site_type_symbol
_atom_site_fract_x
_atom_site_fract_y
_atom_site_fract_z
_atom_site_occupancy
_atom_site_U_iso_or_equiv
Cu3 Cu 0.568 0.25 0.593 1 0.0
Cu1 Cu 0.147 0.25 0.14 1 0.0
Cu4 Cu 0.9 0.25 0.513 1 0.0
Pr1 Pr 0.252 0.25 0.433 1 0.0
Cu5 Cu 0.435 0.007 0.191 1 0.0
Cu2 Cu 0.82 0.25 0.759 1 0.0
